data_7014669
loop_
_publ_author_name
'Kachi-Terajima, Chihiro'
'Yanagi, Katsuya'
'Kaziki, Toru'
'Kitazawa, Takafumi'
'Hasegawa, Miki'

_publ_section_title
;
 Luminescence tuning of imidazole-based lanthanide(iii) complexes [Ln =
 Sm, Eu, Gd, Tb, Dy].
;
_journal_issue 10
_journal_name_full 'Dalton transactions (Cambridge, England : 2003)'
_journal_page_first 2249
_journal_page_last 2256
_journal_paper_doi 10.1039/c0dt01046d
_journal_volume 40
_journal_year 2011
_chemical_formula_sum 'C21 H40 Gd N13 O14'
_chemical_formula_weight 855.91
_chemical_name_systematic
;
?
;
_space_group_IT_number 14
_symmetry_cell_setting monoclinic
_symmetry_space_group_name_Hall '-P 2yn'
_symmetry_space_group_name_H-M 'P 1 21/n 1'
_atom_sites_solution_hydrogens geom
_atom_sites_solution_primary direct
_atom_sites_solution_secondary difmap
_audit_creation_method SHELXL-97
_cell_angle_alpha 90.00
_cell_angle_beta 106.850(2)
_cell_angle_gamma 90.00
_cell_formula_units_Z 4
_cell_length_a 10.1450(10)
_cell_length_b 21.166(2)
_cell_length_c 16.3695(17)
_cell_measurement_reflns_used 5966
_cell_measurement_temperature 93(2)
_cell_measurement_theta_max 30.58
_cell_measurement_theta_min 2.31
_cell_volume 3364.1(6)
_computing_cell_refinement 'Bruker SMART'
_computing_data_collection 'Bruker SMART'
_computing_data_reduction 'Bruker SAINT'
_computing_molecular_graphics 'Bruker SHELXTL'
_computing_publication_material 'Bruker SHELXTL'
_computing_structure_refinement 'SHELXL-97 (Sheldrick, 1997)'
_computing_structure_solution 'SHELXS-97 (Sheldrick, 1990)'
_diffrn_ambient_temperature 93(2)
_diffrn_detector_area_resol_mean 8.333
_diffrn_measured_fraction_theta_full 0.983
_diffrn_measured_fraction_theta_max 0.983
_diffrn_measurement_device_type 'CCD area detector'
_diffrn_measurement_method 'phi and omega scans'
_diffrn_radiation_monochromator graphite
_diffrn_radiation_source 'fine-focus sealed tube'
_diffrn_radiation_type MoK\a
_diffrn_radiation_wavelength 0.71073
_diffrn_reflns_av_R_equivalents 0.0385
_diffrn_reflns_av_sigmaI/netI 0.0568
_diffrn_reflns_limit_h_max 12
_diffrn_reflns_limit_h_min -14
_diffrn_reflns_limit_k_max 29
_diffrn_reflns_limit_k_min -28
_diffrn_reflns_limit_l_max 22
_diffrn_reflns_limit_l_min -10
_diffrn_reflns_number 24121
_diffrn_reflns_theta_full 29.80
_diffrn_reflns_theta_max 29.80
_diffrn_reflns_theta_min 2.31
_diffrn_standards_decay_% 0
_exptl_absorpt_coefficient_mu 2.054
_exptl_absorpt_correction_T_max 0.5777
_exptl_absorpt_correction_T_min 0.3720
_exptl_absorpt_correction_type empirical
_exptl_absorpt_process_details 'SADABS; Sheldrick 1996'
_exptl_crystal_colour colourless
_exptl_crystal_density_diffrn 1.690
_exptl_crystal_density_method 'not measured'
_exptl_crystal_description prism
_exptl_crystal_F_000 1732
_exptl_crystal_size_max 0.60
_exptl_crystal_size_mid 0.30
_exptl_crystal_size_min 0.30
_refine_diff_density_max 2.452
_refine_diff_density_min -1.394
_refine_diff_density_rms 0.122
_refine_ls_extinction_method none
_refine_ls_goodness_of_fit_ref 1.043
_refine_ls_hydrogen_treatment mixed
_refine_ls_matrix_type full
_refine_ls_number_parameters 453
_refine_ls_number_reflns 9473
_refine_ls_number_restraints 0
_refine_ls_restrained_S_all 1.043
_refine_ls_R_factor_all 0.0487
_refine_ls_R_factor_gt 0.0378
_refine_ls_shift/su_max 0.001
_refine_ls_shift/su_mean 0.000
_refine_ls_structure_factor_coef Fsqd
_refine_ls_weighting_details 'calc w=1/[\s^2^(Fo^2^)+(0.0548P)^2^+0.9973P] where P=(Fo^2^+2Fc^2^)/3'
_refine_ls_weighting_scheme calc
_refine_ls_wR_factor_gt 0.1028
_refine_ls_wR_factor_ref 0.1074
_reflns_number_gt 7579
_reflns_number_total 9473
_reflns_threshold_expression >2sigma(I)
_cod_data_source_file C0DT01046D.TXT
_cod_data_source_block 3_GdMe3L
_cod_depositor_comments
;
The following automatic conversions were performed:
'_symmetry_cell_setting' value 'Monoclinic' changed to 'monoclinic'
according to '/home/saulius/struct/CIF-dictionaries/cif_core.dic'
dictionary named 'cif_core.dic' version 2.4.1 from 2010-06-29.

Automatic conversion script
Id: cif_fix_enum 1555 2011-01-17 13:19:09Z saulius 
;
_cod_original_sg_symbol_H-M P2(1)/n
_cod_database_code 7014669

loop_
_symmetry_equiv_pos_as_xyz
'x, y, z'
'-x+1/2, y+1/2, -z+1/2'
'-x, -y, -z'
'x-1/2, -y-1/2, z-1/2'

loop_
_atom_site_label
_atom_site_type_symbol
_atom_site_fract_x
_atom_site_fract_y
_atom_site_fract_z
_atom_site_U_iso_or_equiv
_atom_site_adp_type
_atom_site_occupancy
_atom_site_symmetry_multiplicity
_atom_site_calc_flag
_atom_site_refinement_flags
_atom_site_disorder_assembly
_atom_site_disorder_group
C1 C 0.3556(4) 0.69058(19) 0.2736(3) 0.0324(8) Uani 1 1 d . . .
H1A H 0.4374 0.6806 0.3220 0.039 Uiso 1 1 calc R . .
H1B H 0.3580 0.6627 0.2255 0.039 Uiso 1 1 calc R . .
C2 C 0.2268(4) 0.6753(2) 0.2999(3) 0.0352(9) Uani 1 1 d . . .
H2A H 0.2172 0.6290 0.3040 0.042 Uiso 1 1 calc R . .
H2B H 0.2343 0.6940 0.3565 0.042 Uiso 1 1 calc R . .
C3 C -0.0087(4) 0.6715(2) 0.2201(2) 0.0310(8) Uani 1 1 d . . .
H3 H -0.0172 0.6335 0.2490 0.037 Uiso 1 1 calc R . .
C4 C -0.1252(4) 0.69878(18) 0.1558(2) 0.0279(7) Uani 1 1 d . . .
C5 C -0.2436(3) 0.75925(19) 0.0569(2) 0.0281(7) Uani 1 1 d . . .
H5 H -0.2687 0.7927 0.0167 0.034 Uiso 1 1 calc R . .
C6 C -0.3312(4) 0.7140(2) 0.0696(2) 0.0312(8) Uani 1 1 d . . .
H6 H -0.4264 0.7101 0.0402 0.037 Uiso 1 1 calc R . .
C7 C -0.3081(4) 0.6211(2) 0.1702(3) 0.0453(11) Uani 1 1 d . . .
H7A H -0.2575 0.5830 0.1633 0.068 Uiso 1 1 calc R . .
H7B H -0.4064 0.6152 0.1414 0.068 Uiso 1 1 calc R . .
H7C H -0.2945 0.6291 0.2310 0.068 Uiso 1 1 calc R . .
C8 C 0.4325(4) 0.79910(19) 0.3215(2) 0.0306(8) Uani 1 1 d . . .
H8A H 0.4495 0.8411 0.3001 0.037 Uiso 1 1 calc R . .
H8B H 0.5228 0.7809 0.3532 0.037 Uiso 1 1 calc R . .
C9 C 0.3458(4) 0.8070(2) 0.3820(2) 0.0342(9) Uani 1 1 d . . .
H9A H 0.3497 0.7681 0.4160 0.041 Uiso 1 1 calc R . .
H9B H 0.3820 0.8424 0.4218 0.041 Uiso 1 1 calc R . .
C10 C 0.1255(4) 0.8498(2) 0.3684(2) 0.0303(8) Uani 1 1 d . . .
H10 H 0.1568 0.8604 0.4273 0.036 Uiso 1 1 calc R . .
C11 C -0.0125(4) 0.86694(19) 0.3161(2) 0.0285(7) Uani 1 1 d . . .
C12 C -0.1861(4) 0.8791(2) 0.2053(2) 0.0331(8) Uani 1 1 d . . .
H12 H -0.2444 0.8776 0.1483 0.040 Uiso 1 1 calc R . .
C13 C -0.2201(4) 0.9060(2) 0.2720(3) 0.0374(9) Uani 1 1 d . . .
H13 H -0.3043 0.9264 0.2700 0.045 Uiso 1 1 calc R . .
C14 C -0.0979(5) 0.9204(2) 0.4285(3) 0.0464(11) Uani 1 1 d . . .
H14A H -0.1244 0.8866 0.4614 0.070 Uiso 1 1 calc R . .
H14B H -0.1591 0.9568 0.4251 0.070 Uiso 1 1 calc R . .
H14C H -0.0026 0.9332 0.4566 0.070 Uiso 1 1 calc R . .
C15 C 0.4543(3) 0.75708(19) 0.1886(2) 0.0287(8) Uani 1 1 d . . .
H15A H 0.4211 0.7238 0.1449 0.034 Uiso 1 1 calc R . .
H15B H 0.5501 0.7467 0.2214 0.034 Uiso 1 1 calc R . .
C16 C 0.4522(3) 0.82042(18) 0.1446(2) 0.0287(8) Uani 1 1 d . . .
H16A H 0.4993 0.8527 0.1867 0.034 Uiso 1 1 calc R . .
H16B H 0.5013 0.8170 0.1005 0.034 Uiso 1 1 calc R . .
C17 C 0.2786(3) 0.87465(18) 0.0389(2) 0.0249(7) Uani 1 1 d . . .
H17 H 0.3475 0.8886 0.0142 0.030 Uiso 1 1 calc R . .
C18 C 0.1348(3) 0.89307(16) 0.00331(19) 0.0222(6) Uani 1 1 d . . .
C19 C -0.0819(3) 0.90329(17) -0.0152(2) 0.0264(7) Uani 1 1 d . . .
H19 H -0.1714 0.8987 -0.0086 0.032 Uiso 1 1 calc R . .
C20 C -0.0503(4) 0.94127(18) -0.0742(2) 0.0293(8) Uani 1 1 d . . .
H20 H -0.1120 0.9671 -0.1155 0.035 Uiso 1 1 calc R . .
C21 C 0.1706(4) 0.9668(2) -0.1098(3) 0.0394(9) Uani 1 1 d . . .
H21A H 0.2452 0.9905 -0.0702 0.059 Uiso 1 1 calc R . .
H21B H 0.1115 0.9959 -0.1510 0.059 Uiso 1 1 calc R . .
H21C H 0.2098 0.9354 -0.1402 0.059 Uiso 1 1 calc R . .
Gd1 Gd 0.120628(14) 0.806126(9) 0.167915(8) 0.01997(6) Uani 1 1 d . . .
H1W H 0.147(6) 0.930(3) 0.236(4) 0.066(18) Uiso 1 1 d . . .
H2W H 0.259(5) 0.932(2) 0.206(3) 0.045(15) Uiso 1 1 d . . .
N1 N 0.3661(3) 0.75747(15) 0.24757(17) 0.0247(6) Uani 1 1 d . . .
N2 N 0.1054(3) 0.70117(15) 0.23592(19) 0.0284(7) Uani 1 1 d . . .
N3 N -0.1133(3) 0.74932(15) 0.11109(17) 0.0246(6) Uani 1 1 d . . .
N4 N -0.2564(3) 0.67571(16) 0.1320(2) 0.0297(7) Uani 1 1 d . . .
N5 N 0.2024(3) 0.82012(15) 0.33229(18) 0.0286(7) Uani 1 1 d . . .
N6 N -0.0549(3) 0.85458(16) 0.23235(18) 0.0278(6) Uani 1 1 d . . .
N7 N -0.1089(3) 0.89770(18) 0.34256(19) 0.0339(7) Uani 1 1 d . . .
N8 N 0.3081(3) 0.83904(16) 0.10466(17) 0.0252(6) Uani 1 1 d . . .
N9 N 0.0338(3) 0.87261(14) 0.03345(16) 0.0232(6) Uani 1 1 d . . .
N10 N 0.0891(3) 0.93459(14) -0.06190(17) 0.0250(6) Uani 1 1 d . . .
N11 N 0.0370(4) 0.50104(18) 0.3188(3) 0.0515(10) Uani 1 1 d . . .
N12 N 0.3513(5) 0.5288(2) 0.1506(3) 0.0638(13) Uani 1 1 d . . .
N13 N 0.3309(3) 0.76816(17) 0.9082(2) 0.0349(7) Uani 1 1 d . . .
O1 O 0.1899(4) 0.91529(15) 0.20663(18) 0.0369(7) Uani 1 1 d . . .
O2 O 0.1434(3) 0.72925(14) 0.06179(16) 0.0321(6) Uani 1 1 d . . .
O3 O -0.0646(3) 0.53498(16) 0.3069(2) 0.0560(9) Uani 1 1 d . . .
O4 O 0.1350(4) 0.5059(2) 0.3862(3) 0.0823(14) Uani 1 1 d . . .
O5 O 0.0456(4) 0.46195(19) 0.2635(3) 0.0792(13) Uani 1 1 d . . .
O6 O 0.4321(6) 0.5081(3) 0.2103(3) 0.124(2) Uani 1 1 d . . .
O7 O 0.2751(8) 0.4816(3) 0.1101(6) 0.178(4) Uani 1 1 d . . .
O8 O 0.3566(4) 0.5733(2) 0.1078(2) 0.0659(11) Uani 1 1 d . . .
O9 O 0.3237(3) 0.72794(17) 0.9627(2) 0.0466(8) Uani 1 1 d . . .
O10 O 0.4434(4) 0.7743(2) 0.8919(3) 0.0681(11) Uani 1 1 d . . .
O11 O 0.2293(4) 0.80103(16) 0.8730(2) 0.0570(10) Uani 1 1 d . . .
O12 O 0.0719(4) 0.61403(19) 0.4758(2) 0.0622(10) Uani 1 1 d . . .
O13 O 0.0668(5) 0.6036(2) 0.0397(3) 0.1018(19) Uani 1 1 d . . .
O14 O 0.9123(8) 0.5112(5) 0.0868(4) 0.180(4) Uani 1 1 d . . .

loop_
_atom_site_aniso_label
_atom_site_aniso_U_11
_atom_site_aniso_U_22
_atom_site_aniso_U_33
_atom_site_aniso_U_23
_atom_site_aniso_U_13
_atom_site_aniso_U_12
C1 0.0226(17) 0.033(2) 0.0395(19) 0.0140(16) 0.0058(14) 0.0052(16)
C2 0.0231(18) 0.041(2) 0.0383(19) 0.0160(17) 0.0033(14) 0.0020(16)
C3 0.0236(17) 0.035(2) 0.0346(18) 0.0111(15) 0.0092(14) -0.0019(15)
C4 0.0208(16) 0.034(2) 0.0299(16) 0.0021(14) 0.0079(13) -0.0012(15)
C5 0.0226(16) 0.037(2) 0.0234(14) -0.0005(14) 0.0044(12) 0.0059(15)
C6 0.0183(16) 0.044(2) 0.0297(16) -0.0055(15) 0.0044(13) 0.0007(15)
C7 0.029(2) 0.046(3) 0.061(3) 0.013(2) 0.0122(18) -0.0096(19)
C8 0.0191(16) 0.042(2) 0.0280(16) -0.0012(15) 0.0023(13) -0.0024(15)
C9 0.0261(18) 0.050(2) 0.0231(16) -0.0007(16) 0.0016(13) 0.0061(17)
C10 0.0300(18) 0.038(2) 0.0223(15) 0.0033(14) 0.0069(13) 0.0005(16)
C11 0.0289(18) 0.031(2) 0.0280(16) 0.0040(14) 0.0124(13) 0.0041(15)
C12 0.0246(17) 0.036(2) 0.0384(18) 0.0050(16) 0.0091(14) 0.0047(16)
C13 0.0294(19) 0.041(2) 0.045(2) 0.0043(18) 0.0156(15) 0.0109(18)
C14 0.053(3) 0.052(3) 0.040(2) -0.002(2) 0.0214(18) 0.016(2)
C15 0.0171(15) 0.041(2) 0.0285(16) 0.0054(15) 0.0067(12) 0.0057(15)
C16 0.0156(15) 0.038(2) 0.0328(17) 0.0074(14) 0.0079(13) 0.0036(14)
C17 0.0214(16) 0.0291(19) 0.0273(15) 0.0029(13) 0.0117(12) -0.0015(14)
C18 0.0260(16) 0.0215(17) 0.0200(13) 0.0021(12) 0.0083(11) 0.0005(13)
C19 0.0205(15) 0.0283(19) 0.0283(15) -0.0004(13) 0.0038(12) 0.0024(14)
C20 0.0267(17) 0.0270(19) 0.0284(16) 0.0010(14) -0.0010(13) 0.0011(15)
C21 0.042(2) 0.040(2) 0.039(2) 0.0142(17) 0.0172(16) -0.0032(19)
Gd1 0.01542(9) 0.02628(10) 0.01850(8) 0.00392(6) 0.00538(5) 0.00111(6)
N1 0.0178(13) 0.0298(17) 0.0257(13) 0.0048(11) 0.0048(10) 0.0021(12)
N2 0.0219(14) 0.0348(18) 0.0274(14) 0.0107(12) 0.0056(11) 0.0004(13)
N3 0.0190(13) 0.0302(16) 0.0237(12) 0.0028(11) 0.0048(10) 0.0016(12)
N4 0.0191(14) 0.0348(18) 0.0352(15) -0.0007(13) 0.0078(11) -0.0041(13)
N5 0.0225(14) 0.0398(19) 0.0223(13) 0.0033(12) 0.0048(11) 0.0026(13)
N6 0.0250(14) 0.0333(18) 0.0264(13) 0.0013(12) 0.0095(11) 0.0007(13)
N7 0.0368(18) 0.0338(19) 0.0355(16) 0.0019(13) 0.0173(13) 0.0081(14)
N8 0.0168(13) 0.0321(17) 0.0277(13) 0.0028(12) 0.0079(10) 0.0020(12)
N9 0.0206(13) 0.0250(15) 0.0237(12) 0.0028(11) 0.0057(10) 0.0018(12)
N10 0.0278(15) 0.0225(15) 0.0259(13) 0.0028(11) 0.0096(11) 0.0006(12)
N11 0.033(2) 0.025(2) 0.099(3) 0.006(2) 0.023(2) -0.0009(16)
N12 0.049(3) 0.045(3) 0.090(3) 0.025(2) 0.009(2) -0.011(2)
N13 0.0351(18) 0.0359(19) 0.0346(16) -0.0072(14) 0.0115(13) -0.0018(15)
O1 0.0411(17) 0.0361(17) 0.0382(14) -0.0065(12) 0.0191(13) -0.0097(14)
O2 0.0301(13) 0.0358(16) 0.0340(13) -0.0034(11) 0.0149(10) 0.0000(12)
O3 0.0446(18) 0.0350(18) 0.090(3) 0.0008(17) 0.0224(17) 0.0092(16)
O4 0.049(2) 0.063(3) 0.117(4) 0.000(3) -0.005(2) 0.000(2)
O5 0.062(3) 0.047(2) 0.132(4) -0.031(3) 0.035(2) 0.001(2)
O6 0.116(4) 0.147(5) 0.085(3) 0.053(4) -0.011(3) -0.004(4)
O7 0.141(6) 0.104(6) 0.267(11) -0.018(6) 0.025(6) -0.014(5)
O8 0.064(2) 0.069(3) 0.062(2) 0.0231(19) 0.0144(18) -0.012(2)
O9 0.0505(19) 0.050(2) 0.0455(17) 0.0090(15) 0.0241(14) 0.0082(16)
O10 0.059(2) 0.077(3) 0.086(3) 0.007(2) 0.049(2) 0.003(2)
O11 0.054(2) 0.050(2) 0.056(2) 0.0033(16) -0.0011(16) 0.0107(17)
O12 0.0456(19) 0.070(3) 0.074(2) -0.025(2) 0.0228(17) -0.0115(18)
O13 0.083(3) 0.068(3) 0.121(4) 0.030(3) -0.023(3) 0.002(3)
O14 0.157(6) 0.289(10) 0.120(5) -0.090(6) 0.079(4) -0.139(7)

loop_
_atom_type_symbol
_atom_type_description
_atom_type_scat_dispersion_real
_atom_type_scat_dispersion_imag
_atom_type_scat_source
C C 0.0033 0.0016 'International Tables Vol C Tables 4.2.6.8 and 6.1.1.4'
H H 0.0000 0.0000 'International Tables Vol C Tables 4.2.6.8 and 6.1.1.4'
N N 0.0061 0.0033 'International Tables Vol C Tables 4.2.6.8 and 6.1.1.4'
O O 0.0106 0.0060 'International Tables Vol C Tables 4.2.6.8 and 6.1.1.4'
Gd Gd -0.1653 3.9035 'International Tables Vol C Tables 4.2.6.8 and 6.1.1.4'

loop_
_geom_angle_atom_site_label_1
_geom_angle_atom_site_label_2
_geom_angle_atom_site_label_3
_geom_angle
_geom_angle_site_symmetry_1
_geom_angle_site_symmetry_3
_geom_angle_publ_flag
N1 C1 C2 114.8(3) . . ?
N1 C1 H1A 108.6 . . ?
C2 C1 H1A 108.6 . . ?
N1 C1 H1B 108.6 . . ?
C2 C1 H1B 108.6 . . ?
H1A C1 H1B 107.5 . . ?
N2 C2 C1 109.3(3) . . ?
N2 C2 H2A 109.8 . . ?
C1 C2 H2A 109.8 . . ?
N2 C2 H2B 109.8 . . ?
C1 C2 H2B 109.8 . . ?
H2A C2 H2B 108.3 . . ?
N2 C3 C4 116.8(3) . . ?
N2 C3 H3 121.6 . . ?
C4 C3 H3 121.6 . . ?
N3 C4 N4 111.7(3) . . ?
N3 C4 C3 122.5(3) . . ?
N4 C4 C3 125.8(3) . . ?
C6 C5 N3 109.9(3) . . ?
C6 C5 H5 125.0 . . ?
N3 C5 H5 125.0 . . ?
N4 C6 C5 106.8(3) . . ?
N4 C6 H6 126.6 . . ?
C5 C6 H6 126.6 . . ?
N4 C7 H7A 109.5 . . ?
N4 C7 H7B 109.5 . . ?
H7A C7 H7B 109.5 . . ?
N4 C7 H7C 109.5 . . ?
H7A C7 H7C 109.5 . . ?
H7B C7 H7C 109.5 . . ?
N1 C8 C9 112.7(3) . . ?
N1 C8 H8A 109.1 . . ?
C9 C8 H8A 109.1 . . ?
N1 C8 H8B 109.1 . . ?
C9 C8 H8B 109.1 . . ?
H8A C8 H8B 107.8 . . ?
N5 C9 C8 109.2(3) . . ?
N5 C9 H9A 109.9 . . ?
C8 C9 H9A 109.9 . . ?
N5 C9 H9B 109.9 . . ?
C8 C9 H9B 109.9 . . ?
H9A C9 H9B 108.3 . . ?
N5 C10 C11 117.6(3) . . ?
N5 C10 H10 121.2 . . ?
C11 C10 H10 121.2 . . ?
N6 C11 N7 112.1(3) . . ?
N6 C11 C10 121.5(3) . . ?
N7 C11 C10 126.4(3) . . ?
C13 C12 N6 110.3(3) . . ?
C13 C12 H12 124.9 . . ?
N6 C12 H12 124.9 . . ?
C12 C13 N7 106.5(3) . . ?
C12 C13 H13 126.7 . . ?
N7 C13 H13 126.7 . . ?
N7 C14 H14A 109.5 . . ?
N7 C14 H14B 109.5 . . ?
H14A C14 H14B 109.5 . . ?
N7 C14 H14C 109.5 . . ?
H14A C14 H14C 109.5 . . ?
H14B C14 H14C 109.5 . . ?
N1 C15 C16 111.9(3) . . ?
N1 C15 H15A 109.2 . . ?
C16 C15 H15A 109.2 . . ?
N1 C15 H15B 109.2 . . ?
C16 C15 H15B 109.2 . . ?
H15A C15 H15B 107.9 . . ?
N8 C16 C15 108.8(3) . . ?
N8 C16 H16A 109.9 . . ?
C15 C16 H16A 109.9 . . ?
N8 C16 H16B 109.9 . . ?
C15 C16 H16B 109.9 . . ?
H16A C16 H16B 108.3 . . ?
N8 C17 C18 117.2(3) . . ?
N8 C17 H17 121.4 . . ?
C18 C17 H17 121.4 . . ?
N9 C18 N10 112.2(3) . . ?
N9 C18 C17 123.6(3) . . ?
N10 C18 C17 124.2(3) . . ?
C20 C19 N9 110.6(3) . . ?
C20 C19 H19 124.7 . . ?
N9 C19 H19 124.7 . . ?
C19 C20 N10 106.1(3) . . ?
C19 C20 H20 126.9 . . ?
N10 C20 H20 126.9 . . ?
N10 C21 H21A 109.5 . . ?
N10 C21 H21B 109.5 . . ?
H21A C21 H21B 109.5 . . ?
N10 C21 H21C 109.5 . . ?
H21A C21 H21C 109.5 . . ?
H21B C21 H21C 109.5 . . ?
O2 Gd1 O1 137.36(10) . . ?
O2 Gd1 N2 75.89(9) . . ?
O1 Gd1 N2 140.51(10) . . ?
O2 Gd1 N8 69.65(10) . . ?
O1 Gd1 N8 69.50(11) . . ?
N2 Gd1 N8 125.41(10) . . ?
O2 Gd1 N6 142.10(9) . . ?
O1 Gd1 N6 72.16(11) . . ?
N2 Gd1 N6 91.86(11) . . ?
N8 Gd1 N6 140.01(11) . . ?
O2 Gd1 N9 80.41(9) . . ?
O1 Gd1 N9 72.72(9) . . ?
N2 Gd1 N9 145.36(9) . . ?
N8 Gd1 N9 66.67(9) . . ?
N6 Gd1 N9 91.56(9) . . ?
O2 Gd1 N3 72.52(9) . . ?
O1 Gd1 N3 134.33(11) . . ?
N2 Gd1 N3 65.11(9) . . ?
N8 Gd1 N3 135.00(9) . . ?
N6 Gd1 N3 69.81(10) . . ?
N9 Gd1 N3 83.93(9) . . ?
O2 Gd1 N5 138.36(10) . . ?
O1 Gd1 N5 68.99(10) . . ?
N2 Gd1 N5 71.53(10) . . ?
N8 Gd1 N5 110.07(9) . . ?
N6 Gd1 N5 64.79(9) . . ?
N9 Gd1 N5 139.53(10) . . ?
N3 Gd1 N5 114.30(9) . . ?
O2 Gd1 N1 79.78(9) . . ?
O1 Gd1 N1 94.64(10) . . ?
N2 Gd1 N1 66.99(10) . . ?
N8 Gd1 N1 66.22(9) . . ?
N6 Gd1 N1 128.56(9) . . ?
N9 Gd1 N1 132.70(9) . . ?
N3 Gd1 N1 128.93(10) . . ?
N5 Gd1 N1 64.09(9) . . ?
C8 N1 C1 112.4(3) . . ?
C8 N1 C15 108.3(3) . . ?
C1 N1 C15 106.6(3) . . ?
C8 N1 Gd1 107.9(2) . . ?
C1 N1 Gd1 111.9(2) . . ?
C15 N1 Gd1 109.63(18) . . ?
C3 N2 C2 119.0(3) . . ?
C3 N2 Gd1 120.9(2) . . ?
C2 N2 Gd1 119.9(2) . . ?
C4 N3 C5 104.8(3) . . ?
C4 N3 Gd1 113.5(2) . . ?
C5 N3 Gd1 140.5(2) . . ?
C6 N4 C4 106.8(3) . . ?
C6 N4 C7 126.7(3) . . ?
C4 N4 C7 126.5(3) . . ?
C10 N5 C9 118.4(3) . . ?
C10 N5 Gd1 118.9(2) . . ?
C9 N5 Gd1 121.3(2) . . ?
C11 N6 C12 104.4(3) . . ?
C11 N6 Gd1 116.7(2) . . ?
C12 N6 Gd1 138.5(2) . . ?
C11 N7 C13 106.7(3) . . ?
C11 N7 C14 127.5(3) . . ?
C13 N7 C14 125.8(4) . . ?
C17 N8 C16 119.5(3) . . ?
C17 N8 Gd1 119.4(2) . . ?
C16 N8 Gd1 121.1(2) . . ?
C18 N9 C19 104.6(3) . . ?
C18 N9 Gd1 112.9(2) . . ?
C19 N9 Gd1 141.7(2) . . ?
C18 N10 C20 106.5(3) . . ?
C18 N10 C21 127.3(3) . . ?
C20 N10 C21 126.2(3) . . ?
O3 N11 O5 120.4(5) . . ?
O3 N11 O4 120.5(5) . . ?
O5 N11 O4 119.1(4) . . ?
O6 N12 O8 130.9(5) . . ?
O6 N12 O7 107.8(6) . . ?
O8 N12 O7 115.1(6) . . ?
O11 N13 O10 122.0(4) . . ?
O11 N13 O9 120.0(4) . . ?
O10 N13 O9 118.0(4) . . ?
Gd1 O1 H1W 111(4) . . ?
Gd1 O1 H2W 128(4) . . ?
H1W O1 H2W 118(6) . . ?

loop_
_geom_bond_atom_site_label_1
_geom_bond_atom_site_label_2
_geom_bond_distance
_geom_bond_site_symmetry_2
_geom_bond_publ_flag
C1 N1 1.491(5) . ?
C1 C2 1.524(5) . ?
C1 H1A 0.9900 . ?
C1 H1B 0.9900 . ?
C2 N2 1.471(4) . ?
C2 H2A 0.9900 . ?
C2 H2B 0.9900 . ?
C3 N2 1.276(5) . ?
C3 C4 1.455(5) . ?
C3 H3 0.9500 . ?
C4 N3 1.321(5) . ?
C4 N4 1.364(4) . ?
C5 C6 1.362(5) . ?
C5 N3 1.378(4) . ?
C5 H5 0.9500 . ?
C6 N4 1.351(5) . ?
C6 H6 0.9500 . ?
C7 N4 1.480(5) . ?
C7 H7A 0.9800 . ?
C7 H7B 0.9800 . ?
C7 H7C 0.9800 . ?
C8 N1 1.491(4) . ?
C8 C9 1.512(5) . ?
C8 H8A 0.9900 . ?
C8 H8B 0.9900 . ?
C9 N5 1.473(4) . ?
C9 H9A 0.9900 . ?
C9 H9B 0.9900 . ?
C10 N5 1.273(5) . ?
C10 C11 1.460(5) . ?
C10 H10 0.9500 . ?
C11 N6 1.338(4) . ?
C11 N7 1.347(5) . ?
C12 C13 1.360(6) . ?
C12 N6 1.376(5) . ?
C12 H12 0.9500 . ?
C13 N7 1.372(5) . ?
C13 H13 0.9500 . ?
C14 N7 1.460(5) . ?
C14 H14A 0.9800 . ?
C14 H14B 0.9800 . ?
C14 H14C 0.9800 . ?
C15 N1 1.494(4) . ?
C15 C16 1.520(5) . ?
C15 H15A 0.9900 . ?
C15 H15B 0.9900 . ?
C16 N8 1.472(4) . ?
C16 H16A 0.9900 . ?
C16 H16B 0.9900 . ?
C17 N8 1.277(4) . ?
C17 C18 1.458(5) . ?
C17 H17 0.9500 . ?
C18 N9 1.333(4) . ?
C18 N10 1.356(4) . ?
C19 C20 1.365(5) . ?
C19 N9 1.375(4) . ?
C19 H19 0.9500 . ?
C20 N10 1.376(5) . ?
C20 H20 0.9500 . ?
C21 N10 1.462(5) . ?
C21 H21A 0.9800 . ?
C21 H21B 0.9800 . ?
C21 H21C 0.9800 . ?
Gd1 O2 2.439(3) . ?
Gd1 O1 2.445(3) . ?
Gd1 N2 2.509(3) . ?
Gd1 N8 2.513(3) . ?
Gd1 N6 2.535(3) . ?
Gd1 N9 2.545(3) . ?
Gd1 N3 2.581(3) . ?
Gd1 N5 2.593(3) . ?
Gd1 N1 2.661(3) . ?
N11 O3 1.225(5) . ?
N11 O5 1.248(6) . ?
N11 O4 1.256(6) . ?
N12 O6 1.163(6) . ?
N12 O8 1.185(5) . ?
N12 O7 1.318(8) . ?
N13 O11 1.239(5) . ?
N13 O10 1.250(5) . ?
N13 O9 1.251(5) . ?
O1 H1W 0.80(6) . ?
O1 H2W 0.79(5) . ?
